data_2205499
loop_
_publ_author_name
'Jan Lokaj '
'Viktor Kettmann '
'Viktor Milata '
'Milan Marko '

_publ_section_title
;
 4,4-Dinitro-5,6,7,8,9,10-hexahydro-4<i>H</i>-cyclonona[<i>d</i>]isoxazole
;
_journal_issue 4
_journal_name_full 'Acta Crystallographica Section E'
_journal_page_first o808
_journal_page_last o810
_journal_paper_doi 10.1107/S1600536805004186
_journal_volume 61
_journal_year 2005
_chemical_formula_iupac 'C10 H13 N3 O5'
_chemical_formula_moiety 'C10 H13 N3 O5'
_chemical_formula_sum 'C10 H13 N3 O5'
_chemical_formula_weight 255.23
_chemical_melting_point 375
_chemical_name_systematic
;
4,4-Dinitro-5,6,7,8,9,10-hexahydro-4H-cyclonona[d]isoxazole
;
_space_group_IT_number 14
_symmetry_cell_setting monoclinic
_symmetry_space_group_name_Hall '-P 2yn'
_symmetry_space_group_name_H-M 'P 1 21/n 1'
_atom_sites_solution_hydrogens geom
_atom_sites_solution_primary direct
_atom_sites_solution_secondary difmap
_cell_angle_alpha 90.00
_cell_angle_beta 113.81(4)
_cell_angle_gamma 90.00
_cell_formula_units_Z 4
_cell_length_a 8.735(2)
_cell_length_b 16.569(4)
_cell_length_c 8.764(2)
_cell_measurement_reflns_used 20
_cell_measurement_temperature 293(2)
_cell_measurement_theta_max 20
_cell_measurement_theta_min 7
_cell_volume 1160.5(6)
_computing_cell_refinement XSCANS
_computing_data_collection 'XSCANS (Siemens, 1991)'
_computing_data_reduction XSCANS
_computing_molecular_graphics 'PLUTON (Spek, 1992)'
_computing_publication_material SHELXL97
_computing_structure_refinement 'SHELXL97 (Sheldrick, 1997)'
_computing_structure_solution 'SHELXS97 (Sheldrick, 1997)'
_diffrn_ambient_temperature 293(2)
_diffrn_measured_fraction_theta_full 1.000
_diffrn_measured_fraction_theta_max 1.000
_diffrn_measurement_device_type 'Siemens P4'
_diffrn_measurement_method \w/2\q
_diffrn_radiation_monochromator graphite
_diffrn_radiation_source 'fine-focus sealed tube'
_diffrn_radiation_type MoK\a
_diffrn_radiation_wavelength 0.71073
_diffrn_reflns_av_R_equivalents 0.0389
_diffrn_reflns_limit_h_max 12
_diffrn_reflns_limit_h_min 0
_diffrn_reflns_limit_k_max 23
_diffrn_reflns_limit_k_min 0
_diffrn_reflns_limit_l_max 11
_diffrn_reflns_limit_l_min -12
_diffrn_reflns_number 3583
_diffrn_reflns_theta_full 29.99
_diffrn_reflns_theta_max 29.99
_diffrn_reflns_theta_min 2.46
_diffrn_standards_decay_% 2
_diffrn_standards_interval_count 97
_diffrn_standards_number 3
_exptl_absorpt_coefficient_mu 0.119
_exptl_absorpt_correction_type none
_exptl_crystal_colour colourless
_exptl_crystal_density_diffrn 1.461
_exptl_crystal_density_method 'not measured'
_exptl_crystal_description prism
_exptl_crystal_F_000 536
_exptl_crystal_size_max 0.30
_exptl_crystal_size_mid 0.20
_exptl_crystal_size_min 0.15
_refine_diff_density_max 0.287
_refine_diff_density_min -0.327
_refine_ls_extinction_method none
_refine_ls_goodness_of_fit_ref 0.913
_refine_ls_hydrogen_treatment constr
_refine_ls_matrix_type full
_refine_ls_number_parameters 163
_refine_ls_number_reflns 3383
_refine_ls_number_restraints 0
_refine_ls_restrained_S_all 0.913
_refine_ls_R_factor_all 0.1451
_refine_ls_R_factor_gt 0.0561
_refine_ls_shift/su_max 0.001
_refine_ls_structure_factor_coef Fsqd
_refine_ls_weighting_details 'calc w = 1/[\s^2^(Fo^2^)+(0.0694P)^2^] where P = (Fo^2^+2Fc^2^)/3'
_refine_ls_weighting_scheme calc
_refine_ls_wR_factor_gt 0.1346
_refine_ls_wR_factor_ref 0.1623
_reflns_number_gt 1421
_reflns_number_total 3383
_reflns_threshold_expression I>2\s(I)
_cod_data_source_file hg6133.cif
_cod_data_source_block II
_cod_original_cell_volume 1160.5(5)
_cod_original_sg_symbol_H-M 'P 21/n'
_cod_database_code 2205499
_cod_database_fobs_code 2205499

loop_
_symmetry_equiv_pos_as_xyz
'x, y, z'
'-x+1/2, y+1/2, -z+1/2'
'-x, -y, -z'
'x-1/2, -y-1/2, z-1/2'

loop_
_atom_site_label
_atom_site_fract_x
_atom_site_fract_y
_atom_site_fract_z
_atom_site_U_iso_or_equiv
_atom_site_adp_type
_atom_site_calc_flag
_atom_site_refinement_flags
_atom_site_occupancy
_atom_site_type_symbol
O1 0.9096(2) -0.05376(10) -0.2294(2) 0.0662(5) Uani d . 1 O
N2 0.7924(3) -0.09898(12) -0.1923(3) 0.0718(6) Uani d . 1 N
C3 0.6943(3) -0.04550(14) -0.1733(3) 0.0594(6) Uani d . 1 C
H3 0.6042 -0.0582 -0.1469 0.071 Uiso calc R 1 H
C3A 0.7373(2) 0.03438(12) -0.1966(2) 0.0427(5) Uani d . 1 C
C4 0.6522(2) 0.10938(12) -0.1786(2) 0.0427(5) Uani d . 1 C
C5 0.6752(3) 0.18516(14) -0.2641(3) 0.0582(6) Uani d . 1 C
H5A 0.7936 0.1976 -0.2231 0.070 Uiso calc R 1 H
H5B 0.6204 0.2299 -0.2352 0.070 Uiso calc R 1 H
C6 0.6041(4) 0.1769(3) -0.4540(4) 0.1237(16) Uani d . 1 C
H6A 0.5645 0.1217 -0.4790 0.148 Uiso calc R 1 H
H6B 0.5056 0.2110 -0.4975 0.148 Uiso calc R 1 H
C7 0.6907(6) 0.1922(4) -0.5451(4) 0.175(3) Uani d . 1 C
H7A 0.6624 0.2471 -0.5846 0.211 Uiso calc R 1 H
H7B 0.6425 0.1579 -0.6427 0.211 Uiso calc R 1 H
C8 0.8713(5) 0.18582(18) -0.4916(4) 0.0915(10) Uani d . 1 C
H8A 0.9233 0.2216 -0.3970 0.110 Uiso calc R 1 H
H8B 0.8988 0.2063 -0.5811 0.110 Uiso calc R 1 H
C9 0.9512(3) 0.10494(16) -0.4434(3) 0.0662(7) Uani d . 1 C
H9A 1.0527 0.1045 -0.4632 0.079 Uiso calc R 1 H
H9B 0.8762 0.0649 -0.5166 0.079 Uiso calc R 1 H
C10 0.9959(3) 0.07882(17) -0.2630(3) 0.0644(7) Uani d . 1 C
H10A 1.1027 0.0511 -0.2236 0.077 Uiso calc R 1 H
H10B 1.0113 0.1271 -0.1958 0.077 Uiso calc R 1 H
C10A 0.8748(3) 0.02586(14) -0.2312(2) 0.0479(5) Uani d . 1 C
N3 0.7033(2) 0.12410(13) 0.0101(2) 0.0566(5) Uani d . 1 N
O2 0.7829(3) 0.18347(12) 0.0707(2) 0.0890(6) Uani d . 1 O
O3 0.6669(2) 0.07114(12) 0.0864(2) 0.0804(6) Uani d . 1 O
N4 0.4612(2) 0.09592(12) -0.2430(3) 0.0584(5) Uani d . 1 N
O4 0.3978(2) 0.04630(11) -0.3503(2) 0.0764(6) Uani d . 1 O
O5 0.3870(2) 0.13998(12) -0.1852(3) 0.0970(7) Uani d . 1 O

loop_
_atom_site_aniso_label
_atom_site_aniso_U_11
_atom_site_aniso_U_22
_atom_site_aniso_U_33
_atom_site_aniso_U_12
_atom_site_aniso_U_13
_atom_site_aniso_U_23
O1 0.0668(11) 0.0693(12) 0.0659(11) 0.0265(9) 0.0302(9) 0.0065(8)
N2 0.0817(15) 0.0538(13) 0.0858(16) 0.0116(11) 0.0400(13) 0.0063(11)
C3 0.0619(15) 0.0566(15) 0.0647(15) 0.0043(12) 0.0308(12) -0.0024(12)
C3A 0.0429(11) 0.0478(12) 0.0391(10) 0.0011(9) 0.0182(9) -0.0037(9)
C4 0.0394(11) 0.0447(12) 0.0460(11) -0.0032(9) 0.0192(9) -0.0048(9)
C5 0.0581(14) 0.0529(14) 0.0597(15) -0.0053(11) 0.0198(12) 0.0087(11)
C6 0.083(2) 0.180(4) 0.070(2) -0.056(2) -0.0094(17) 0.056(2)
C7 0.150(4) 0.320(7) 0.0483(19) 0.136(4) 0.031(2) 0.020(3)
C8 0.160(3) 0.0715(19) 0.0659(18) -0.007(2) 0.069(2) 0.0083(14)
C9 0.0623(16) 0.0845(19) 0.0634(15) 0.0002(13) 0.0374(13) 0.0105(14)
C10 0.0402(12) 0.0947(19) 0.0598(14) 0.0044(12) 0.0219(11) 0.0129(14)
C10A 0.0428(11) 0.0619(15) 0.0373(10) 0.0089(11) 0.0144(9) 0.0050(10)
N3 0.0669(13) 0.0582(12) 0.0565(12) -0.0025(10) 0.0370(10) -0.0076(10)
O2 0.1187(17) 0.0799(13) 0.0699(12) -0.0293(12) 0.0397(12) -0.0306(10)
O3 0.1062(15) 0.0857(13) 0.0730(12) -0.0052(11) 0.0609(12) 0.0073(10)
N4 0.0442(11) 0.0514(12) 0.0822(14) 0.0007(9) 0.0283(11) -0.0048(11)
O4 0.0506(10) 0.0742(12) 0.0918(13) -0.0108(9) 0.0157(9) -0.0210(11)
O5 0.0591(12) 0.0913(15) 0.151(2) 0.0092(10) 0.0532(13) -0.0345(13)

loop_
_atom_type_symbol
_atom_type_description
_atom_type_scat_dispersion_real
_atom_type_scat_dispersion_imag
_atom_type_scat_source
C C 0.0033 0.0016 'International Tables Vol C Tables 4.2.6.8 and 6.1.1.4'
H H 0.0000 0.0000 'International Tables Vol C Tables 4.2.6.8 and 6.1.1.4'
N N 0.0061 0.0033 'International Tables Vol C Tables 4.2.6.8 and 6.1.1.4'
O O 0.0106 0.0060 'International Tables Vol C Tables 4.2.6.8 and 6.1.1.4'

loop_
_geom_angle_atom_site_label_1
_geom_angle_atom_site_label_2
_geom_angle_atom_site_label_3
_geom_angle
_geom_angle_publ_flag
C10A O1 N2 109.97(16) yes
C3 N2 O1 104.29(19) yes
N2 C3 C3A 113.3(2) yes
N2 C3 H3 123.3 ?
C3A C3 H3 123.3 ?
C10A C3A C3 104.18(19) yes
C10A C3A C4 129.34(19) ?
C3 C3A C4 126.43(18) ?
C3A C4 C5 117.88(17) ?
C3A C4 N4 110.61(16) ?
C5 C4 N4 106.14(17) ?
C3A C4 N3 107.67(16) ?
C5 C4 N3 111.01(17) ?
N4 C4 N3 102.45(16) ?
C4 C5 C6 112.7(2) ?
C4 C5 H5A 109.0 ?
C6 C5 H5A 109.0 ?
C4 C5 H5B 109.0 ?
C6 C5 H5B 109.0 ?
H5A C5 H5B 107.8 ?
C7 C6 C5 123.9(3) ?
C7 C6 H6A 106.4 ?
C5 C6 H6A 106.4 ?
C7 C6 H6B 106.4 ?
C5 C6 H6B 106.4 ?
H6A C6 H6B 106.4 ?
C6 C7 C8 126.8(3) ?
C6 C7 H7A 105.6 ?
C8 C7 H7A 105.6 ?
C6 C7 H7B 105.6 ?
C8 C7 H7B 105.6 ?
H7A C7 H7B 106.1 ?
C7 C8 C9 118.6(3) ?
C7 C8 H8A 107.7 ?
C9 C8 H8A 107.7 ?
C7 C8 H8B 107.7 ?
C9 C8 H8B 107.7 ?
H8A C8 H8B 107.1 ?
C8 C9 C10 116.2(2) ?
C8 C9 H9A 108.2 ?
C10 C9 H9A 108.2 ?
C8 C9 H9B 108.2 ?
C10 C9 H9B 108.2 ?
H9A C9 H9B 107.4 ?
C10A C10 C9 117.2(2) ?
C10A C10 H10A 108.0 ?
C9 C10 H10A 108.0 ?
C10A C10 H10B 108.0 ?
C9 C10 H10B 108.0 ?
H10A C10 H10B 107.2 ?
O1 C10A C3A 108.2(2) yes
O1 C10A C10 113.95(19) ?
C3A C10A C10 137.8(2) ?
O2 N3 O3 125.5(2) ?
O2 N3 C4 117.92(19) ?
O3 N3 C4 116.43(19) ?
O4 N4 O5 125.6(2) ?
O4 N4 C4 118.16(18) ?
O5 N4 C4 116.09(19) ?

loop_
_geom_bond_atom_site_label_1
_geom_bond_atom_site_label_2
_geom_bond_distance
_geom_bond_publ_flag
O1 C10A 1.352(3) yes
O1 N2 1.408(3) yes
N2 C3 1.289(3) yes
C3 C3A 1.413(3) yes
C3 H3 0.9300 ?
C3A C10A 1.360(3) yes
C3A C4 1.489(3) ?
C4 C5 1.516(3) ?
C4 N4 1.547(3) yes
C4 N3 1.549(3) yes
C5 C6 1.530(4) ?
C5 H5A 0.9700 ?
C5 H5B 0.9700 ?
C6 C7 1.327(5) ?
C6 H6A 0.9700 ?
C6 H6B 0.9700 ?
C7 C8 1.457(5) ?
C7 H7A 0.9700 ?
C7 H7B 0.9700 ?
C8 C9 1.491(4) ?
C8 H8A 0.9700 ?
C8 H8B 0.9700 ?
C9 C10 1.530(3) ?
C9 H9A 0.9700 ?
C9 H9B 0.9700 ?
C10 C10A 1.484(3) ?
C10 H10A 0.9700 ?
C10 H10B 0.9700 ?
N3 O2 1.198(2) yes
N3 O3 1.220(2) yes
N4 O4 1.202(2) yes
N4 O5 1.214(2) yes

loop_
_geom_torsion_atom_site_label_1
_geom_torsion_atom_site_label_2
_geom_torsion_atom_site_label_3
_geom_torsion_atom_site_label_4
_geom_torsion
C10A O1 N2 C3 -0.2(3)
O1 N2 C3 C3A 0.4(3)
N2 C3 C3A C10A -0.5(3)
N2 C3 C3A C4 -178.1(2)
C10A C3A C4 C5 23.7(3)
C3 C3A C4 C5 -159.3(2)
C10A C3A C4 N4 146.1(2)
C3 C3A C4 N4 -37.0(3)
C10A C3A C4 N3 -102.7(2)
C3 C3A C4 N3 74.2(3)
C3A C4 C5 C6 63.0(3)
N4 C4 C5 C6 -61.6(3)
N3 C4 C5 C6 -172.2(2)
C4 C5 C6 C7 -127.1(5)
C5 C6 C7 C8 27.7(9)
C6 C7 C8 C9 63.6(7)
C7 C8 C9 C10 -85.1(3)
C8 C9 C10 C10A 96.9(3)
N2 O1 C10A C3A -0.1(2)
N2 O1 C10A C10 177.79(17)
C3 C3A C10A O1 0.3(2)
C4 C3A C10A O1 177.83(19)
C3 C3A C10A C10 -176.8(2)
C4 C3A C10A C10 0.7(4)
C9 C10 C10A O1 94.6(2)
C9 C10 C10A C3A -88.4(3)
C3A C4 N3 O2 115.7(2)
C5 C4 N3 O2 -14.7(3)
N4 C4 N3 O2 -127.6(2)
C3A C4 N3 O3 -60.1(2)
C5 C4 N3 O3 169.55(19)
N4 C4 N3 O3 56.6(2)
C3A C4 N4 O4 -28.1(3)
C5 C4 N4 O4 100.9(2)
N3 C4 N4 O4 -142.6(2)
C3A C4 N4 O5 155.4(2)
C5 C4 N4 O5 -75.6(2)
N3 C4 N4 O5 40.9(2)

loop_
_cod_related_entry_id
_cod_related_entry_database
_cod_related_entry_code
1 ChemSpider 24733718
